data_1530822
loop_
_publ_author_name
'Stasova, M.M.'
'Abrikosov, N.Kh.'

_publ_section_title
;
 The radiographical analysis of the solid solution in system Bi-Sb-Te
;
_journal_name_full 'Izvestiya Akademii Nauk SSSR, Neorganicheskie Materialy'
_journal_page_first 1090
_journal_page_last 1094
_journal_volume 6
_journal_year 1970
_chemical_formula_sum 'Bi0.4 Sb1.6 Te3'
_chemical_name_systematic '(Bi0.2 Sb0.8)2 Te3'
_space_group_IT_number 166
_symmetry_space_group_name_Hall '-R 3 2"'
_symmetry_space_group_name_H-M 'R -3 m :H'
_cell_angle_alpha 90
_cell_angle_beta 90
_cell_angle_gamma 120
_cell_formula_units_Z 3
_cell_length_a 4.3
_cell_length_b 4.3
_cell_length_c 30.28
_cell_volume 484.868
_citation_journal_id_ASTM IVNMAW
_cod_data_source_file Stasova_IVNMAW_1970_516.cif
_cod_data_source_block Bi0.4Sb1.6Te3
_cod_original_cell_volume 484.8679
_cod_database_code 1530822

loop_
_symmetry_equiv_pos_as_xyz
x,y,z
-y,x-y,z
-x+y,-x,z
y,x,-z
-x,-x+y,-z
x-y,-y,-z
-x,-y,-z
y,-x+y,-z
x-y,x,-z
-y,-x,z
x,x-y,z
-x+y,y,z
x+2/3,y+1/3,z+1/3
-y+2/3,x-y+1/3,z+1/3
-x+y+2/3,-x+1/3,z+1/3
y+2/3,x+1/3,-z+1/3
-x+2/3,-x+y+1/3,-z+1/3
x-y+2/3,-y+1/3,-z+1/3
-x+2/3,-y+1/3,-z+1/3
y+2/3,-x+y+1/3,-z+1/3
x-y+2/3,x+1/3,-z+1/3
-y+2/3,-x+1/3,z+1/3
x+2/3,x-y+1/3,z+1/3
-x+y+2/3,y+1/3,z+1/3
x+1/3,y+2/3,z+2/3
-y+1/3,x-y+2/3,z+2/3
-x+y+1/3,-x+2/3,z+2/3
y+1/3,x+2/3,-z+2/3
-x+1/3,-x+y+2/3,-z+2/3
x-y+1/3,-y+2/3,-z+2/3
-x+1/3,-y+2/3,-z+2/3
y+1/3,-x+y+2/3,-z+2/3
x-y+1/3,x+2/3,-z+2/3
-y+1/3,-x+2/3,z+2/3
x+1/3,x-y+2/3,z+2/3
-x+y+1/3,y+2/3,z+2/3

loop_
_atom_site_label
_atom_site_type_symbol
_atom_site_fract_x
_atom_site_fract_y
_atom_site_fract_z
_atom_site_occupancy
_atom_site_U_iso_or_equiv
Te1 Te-2 0 0 0 1 0.0
Bi1 Bi+3 0 0 0.398 0.2 0.0
Sb1 Sb+3 0 0 0.398 0.8 0.0
Te2 Te-2 0 0 0.2115 1 0.0
